data_7004597
loop_
_publ_author_name
'Lima, Lu\'is M. P.'
'Delgado, Rita'
'Drew, Michael G. B.'
'Brand\~ao, Paula'
'F\'elix, V\'itor'

_publ_section_title
;
 Cyclam derivatives containing three acetate pendant arms: synthesis,
 acid--base, metal complexation and structural studies
;
_journal_issue 46
_journal_name_full 'Dalton Transactions'
_journal_page_first 6593
_journal_page_last 6608
_journal_paper_doi 10.1039/b809100e
_journal_year 2008
_chemical_formula_sum 'C16 H37 Cl2 Cu2 N4 O13'
_chemical_formula_weight 691.48
_chemical_name_systematic
;
?
;
_space_group_IT_number 14
_symmetry_cell_setting monoclinic
_symmetry_space_group_name_Hall '-P 2yn'
_symmetry_space_group_name_H-M 'P 1 21/n 1'
_atom_sites_solution_hydrogens geom
_atom_sites_solution_primary direct
_atom_sites_solution_secondary difmap
_audit_creation_method SHELXL-97
_cell_angle_alpha 90.00
_cell_angle_beta 93.118(3)
_cell_angle_gamma 90.00
_cell_formula_units_Z 4
_cell_length_a 8.9690(5)
_cell_length_b 19.5142(10)
_cell_length_c 15.7711(10)
_cell_measurement_temperature 180(2)
_cell_volume 2756.2(3)
_computing_cell_refinement 'Bruker SMART'
_computing_data_collection 'Bruker SMART'
_computing_data_reduction 'Bruker SAINT'
_computing_molecular_graphics 'PLATON (Spek, 2008)'
_computing_publication_material 'SHELXL-97 (Sheldrick, 1997)'
_computing_structure_refinement 'SHELXL-97 (Sheldrick, 1997)'
_computing_structure_solution 'SHELXS-97 (Sheldrick, 1990)'
_diffrn_ambient_temperature 180(2)
_diffrn_measured_fraction_theta_full 0.899
_diffrn_measured_fraction_theta_max 0.899
_diffrn_measurement_device_type 'CCD area detector'
_diffrn_measurement_method 'phi and omega scans'
_diffrn_radiation_monochromator graphite
_diffrn_radiation_source 'fine-focus sealed tube'
_diffrn_radiation_type MoK\a
_diffrn_radiation_wavelength 0.71073
_diffrn_reflns_av_R_equivalents 0.0695
_diffrn_reflns_av_sigmaI/netI 0.0706
_diffrn_reflns_limit_h_max 11
_diffrn_reflns_limit_h_min -11
_diffrn_reflns_limit_k_max 24
_diffrn_reflns_limit_k_min -18
_diffrn_reflns_limit_l_max 19
_diffrn_reflns_limit_l_min -19
_diffrn_reflns_number 24319
_diffrn_reflns_theta_full 26.40
_diffrn_reflns_theta_max 26.40
_diffrn_reflns_theta_min 2.46
_exptl_absorpt_coefficient_mu 1.803
_exptl_absorpt_correction_T_max 0.9648
_exptl_absorpt_correction_T_min 0.8692
_exptl_absorpt_correction_type multi-scan
_exptl_crystal_colour blue
_exptl_crystal_density_diffrn 1.666
_exptl_crystal_density_method 'not measured'
_exptl_crystal_description 'block shaped'
_exptl_crystal_F_000 1428
_exptl_crystal_size_max 0.08
_exptl_crystal_size_mid 0.03
_exptl_crystal_size_min 0.02
_refine_diff_density_max 1.289
_refine_diff_density_min -1.305
_refine_diff_density_rms 0.146
_refine_ls_extinction_method none
_refine_ls_goodness_of_fit_ref 1.070
_refine_ls_hydrogen_treatment mixed
_refine_ls_matrix_type full
_refine_ls_number_parameters 380
_refine_ls_number_reflns 5234
_refine_ls_number_restraints 19
_refine_ls_restrained_S_all 1.070
_refine_ls_R_factor_all 0.0901
_refine_ls_R_factor_gt 0.0651
_refine_ls_shift/su_max 0.001
_refine_ls_shift/su_mean 0.000
_refine_ls_structure_factor_coef Fsqd
_refine_ls_weighting_details 'w=1/[\s^2^(Fo^2^)+(0.0595P)^2^+21.9850P] where P=(Fo^2^+2Fc^2^)/3'
_refine_ls_weighting_scheme calc
_refine_ls_wR_factor_gt 0.1598
_refine_ls_wR_factor_ref 0.1712
_reflns_number_gt 4037
_reflns_number_total 5234
_reflns_threshold_expression >2sigma(I)
_cod_data_source_file b809100e.txt
_cod_data_source_block compound_5
_cod_depositor_comments
;
The following automatic conversions were performed:
'_symmetry_cell_setting' value 'Monoclinic' changed to 'monoclinic'
according to '/home/saulius/struct/CIF-dictionaries/cif_core.dic'
dictionary named 'cif_core.dic' version 2.4.1 from 2010-06-29.

Automatic conversion script
Id: cif_fix_enum 1527 2010-12-29 10:47:43Z saulius 

The following automatic conversions were performed:

'_refine_ls_weighting_scheme' value 'calc
w=1/[\s^2^(Fo^2^)+(0.0595P)^2^+21.9850P] where P=(Fo^2^+2Fc^2^)/3'
was changed to 'calc'. New tag '_refine_ls_weighting_details' was
created. The value of the new tag was set to
'w=1/[\s^2^(Fo^2^)+(0.0595P)^2^+21.9850P] where P=(Fo^2^+2Fc^2^)/3'.

Automatic conversion script
Id: cif_fix_values 3143 2015-03-26 13:38:13Z robertas 
;
_cod_original_sg_symbol_H-M P21/n
_cod_database_code 7004597

loop_
_symmetry_equiv_pos_as_xyz
'x, y, z'
'-x+1/2, y+1/2, -z+1/2'
'-x, -y, -z'
'x-1/2, -y-1/2, z-1/2'

loop_
_atom_site_label
_atom_site_type_symbol
_atom_site_fract_x
_atom_site_fract_y
_atom_site_fract_z
_atom_site_U_iso_or_equiv
_atom_site_adp_type
_atom_site_occupancy
_atom_site_calc_flag
_atom_site_refinement_flags
_atom_site_disorder_assembly
_atom_site_disorder_group
Cu2 Cu 0.29997(8) 0.09175(4) 0.94419(5) 0.0169(2) Uani 1 d . . .
Cl1 Cl 0.53764(16) 0.12928(9) 0.94210(11) 0.0268(4) Uani 1 d . . .
O1 O 0.2497(5) 0.1613(2) 1.0261(3) 0.0194(10) Uani 1 d D . .
HA H 0.209(6) 0.1983(15) 1.014(4) 0.023 Uiso 1 d D . .
HB H 0.305(6) 0.168(3) 1.069(3) 0.023 Uiso 1 d D . .
O2 O 0.2660(5) 0.0105(2) 1.0480(3) 0.0225(10) Uani 1 d D . .
HC H 0.292(7) 0.026(3) 1.095(2) 0.027 Uiso 1 d D . .
HD H 0.325(6) -0.021(3) 1.038(4) 0.027 Uiso 1 d D . .
O3 O 0.3332(6) 0.0155(3) 0.8674(4) 0.0371(13) Uani 1 d D . .
HE H 0.360(8) 0.026(4) 0.821(2) 0.045 Uiso 1 d D . .
HF H 0.265(7) -0.013(3) 0.863(4) 0.045 Uiso 1 d D . .
Cu1 Cu 0.04761(8) 0.24129(4) 0.73296(5) 0.0145(2) Uani 1 d . . .
N1 N -0.1472(5) 0.2001(3) 0.7807(3) 0.0189(12) Uani 1 d . . .
C2 C -0.1947(7) 0.2542(4) 0.8401(4) 0.0227(15) Uani 1 d . . .
H2A H -0.2678 0.2350 0.8785 0.027 Uiso 1 calc R . .
H2B H -0.2434 0.2922 0.8075 0.027 Uiso 1 calc R . .
C3 C -0.0601(7) 0.2808(4) 0.8915(4) 0.0247(15) Uani 1 d . . .
H3A H -0.0914 0.3171 0.9307 0.030 Uiso 1 calc R . .
H3B H -0.0144 0.2432 0.9260 0.030 Uiso 1 calc R . .
N4 N 0.0516(6) 0.3091(3) 0.8345(3) 0.0192(12) Uani 1 d . . .
C5 C 0.1979(7) 0.3127(4) 0.8830(4) 0.0262(15) Uani 1 d . . .
H5A H 0.2171 0.2680 0.9112 0.031 Uiso 1 calc R . .
H5B H 0.1915 0.3477 0.9280 0.031 Uiso 1 calc R . .
C6 C 0.3309(7) 0.3299(4) 0.8300(4) 0.0273(16) Uani 1 d . . .
H6A H 0.3100 0.3737 0.7999 0.033 Uiso 1 calc R . .
H6B H 0.4198 0.3371 0.8690 0.033 Uiso 1 calc R . .
C7 C 0.3679(7) 0.2759(4) 0.7651(4) 0.0232(15) Uani 1 d . . .
H7A H 0.4663 0.2869 0.7430 0.028 Uiso 1 calc R . .
H7B H 0.3768 0.2310 0.7940 0.028 Uiso 1 calc R . .
N8 N 0.2548(5) 0.2700(3) 0.6916(3) 0.0170(11) Uani 1 d . . .
C9 C 0.2940(7) 0.2110(4) 0.6372(5) 0.0272(16) Uani 1 d . . .
H9A H 0.3251 0.1715 0.6735 0.033 Uiso 1 calc R . .
H9B H 0.3785 0.2236 0.6025 0.033 Uiso 1 calc R . .
C10 C 0.1602(8) 0.1914(4) 0.5799(4) 0.0287(16) Uani 1 d . . .
H10A H 0.1316 0.2298 0.5414 0.034 Uiso 1 calc R . .
H10B H 0.1839 0.1510 0.5450 0.034 Uiso 1 calc R . .
N11 N 0.0364(6) 0.1750(3) 0.6352(3) 0.0224(12) Uani 1 d . . .
H11 H 0.0569 0.1319 0.6581 0.027 Uiso 1 calc R . .
C12 C -0.1083(8) 0.1692(4) 0.5862(4) 0.0295(16) Uani 1 d . . .
H12A H -0.0976 0.1377 0.5378 0.035 Uiso 1 calc R . .
H12B H -0.1376 0.2148 0.5632 0.035 Uiso 1 calc R . .
C13 C -0.2298(8) 0.1426(4) 0.6416(5) 0.0312(17) Uani 1 d . . .
H13A H -0.3211 0.1345 0.6048 0.037 Uiso 1 calc R . .
H13B H -0.1973 0.0979 0.6655 0.037 Uiso 1 calc R . .
C14 C -0.2700(7) 0.1888(4) 0.7140(4) 0.0277(16) Uani 1 d . . .
H14A H -0.3015 0.2338 0.6903 0.033 Uiso 1 calc R . .
H14B H -0.3567 0.1687 0.7413 0.033 Uiso 1 calc R . .
C15 C -0.1130(7) 0.1354(4) 0.8278(4) 0.0230(15) Uani 1 d . . .
H15A H -0.1430 0.0961 0.7911 0.028 Uiso 1 calc R . .
H15B H -0.1733 0.1338 0.8785 0.028 Uiso 1 calc R . .
C16 C 0.0508(6) 0.1279(3) 0.8560(4) 0.0145(13) Uani 1 d . . .
C19 C 0.2456(7) 0.3345(3) 0.6430(4) 0.0241(15) Uani 1 d . . .
H19A H 0.2025 0.3697 0.6798 0.029 Uiso 1 calc R . .
H19B H 0.1733 0.3274 0.5942 0.029 Uiso 1 calc R . .
C18 C -0.0832(8) 0.3815(4) 0.7202(5) 0.0328(18) Uani 1 d . . .
C17 C 0.0031(8) 0.3788(4) 0.8058(4) 0.0272(16) Uani 1 d . . .
H17A H 0.0928 0.4081 0.8030 0.033 Uiso 1 calc R . .
H17B H -0.0600 0.3986 0.8491 0.033 Uiso 1 calc R . .
O181 O -0.0895(5) 0.3298(2) 0.6737(3) 0.0223(10) Uani 1 d . . .
O182 O -0.1420(10) 0.4382(3) 0.7029(4) 0.081(3) Uani 1 d . . .
C20 C 0.3895(7) 0.3651(4) 0.6081(4) 0.0253(16) Uani 1 d . . .
O201 O 0.4860(6) 0.3241(3) 0.5850(4) 0.0416(14) Uani 1 d . . .
O202 O 0.3940(5) 0.4276(3) 0.6040(3) 0.0334(12) Uani 1 d . . .
O161 O 0.0792(4) 0.0844(2) 0.9146(3) 0.0171(9) Uani 1 d . . .
O162 O 0.1488(4) 0.1609(2) 0.8214(3) 0.0202(10) Uani 1 d . . .
Cl2 Cl -0.3735(7) -0.0125(3) 0.4954(3) 0.0717(16) Uani 0.50 d PD . .
O21 O -0.277(2) 0.0190(8) 0.4395(12) 0.120(8) Uani 0.50 d PD . .
O22 O -0.4404(19) -0.0696(8) 0.4610(12) 0.109(7) Uani 0.50 d PD . .
O23 O -0.474(2) 0.0343(9) 0.5212(14) 0.125(9) Uani 0.50 d PD . .
O24 O -0.274(2) -0.0324(10) 0.5637(12) 0.183(14) Uani 0.50 d PD . .
Cl3 Cl 0.0000 0.0000 1.0000 0.0510(8) Uani 1 d S . .
O300 O -0.4250(11) 0.4681(5) 0.7539(7) 0.112(3) Uani 1 d . . .
O400 O 0.4472(17) 0.0480(8) 0.7239(10) 0.077(4) Uiso 0.50 d P . .
O500 O -0.627(3) 0.5277(13) 0.8587(17) 0.051(6) Uiso 0.25 d P A 1
O600 O -0.641(2) 0.5320(10) 0.8050(13) 0.025(4) Uiso 0.25 d P B 2

loop_
_atom_site_aniso_label
_atom_site_aniso_U_11
_atom_site_aniso_U_22
_atom_site_aniso_U_33
_atom_site_aniso_U_23
_atom_site_aniso_U_13
_atom_site_aniso_U_12
Cu2 0.0133(3) 0.0148(4) 0.0231(4) -0.0009(3) 0.0045(3) -0.0010(3)
Cl1 0.0155(7) 0.0296(10) 0.0358(9) 0.0001(7) 0.0070(6) -0.0033(6)
O1 0.018(2) 0.011(2) 0.029(3) -0.003(2) 0.0006(18) 0.0022(17)
O2 0.026(2) 0.015(3) 0.026(3) 0.000(2) -0.004(2) 0.0020(19)
O3 0.038(3) 0.024(3) 0.052(4) -0.015(3) 0.024(3) -0.008(2)
Cu1 0.0136(3) 0.0166(4) 0.0135(4) 0.0046(3) 0.0018(3) -0.0005(3)
N1 0.014(2) 0.022(3) 0.020(3) 0.007(2) -0.001(2) 0.002(2)
C2 0.019(3) 0.033(4) 0.017(3) 0.007(3) 0.003(3) 0.002(3)
C3 0.029(3) 0.027(4) 0.018(3) 0.000(3) 0.000(3) 0.002(3)
N4 0.022(3) 0.016(3) 0.019(3) 0.003(2) 0.000(2) 0.000(2)
C5 0.025(3) 0.027(4) 0.026(4) 0.002(3) -0.004(3) -0.002(3)
C6 0.023(3) 0.026(4) 0.032(4) 0.002(3) -0.007(3) -0.010(3)
C7 0.013(3) 0.032(4) 0.025(3) 0.016(3) 0.001(3) -0.001(3)
N8 0.018(2) 0.013(3) 0.020(3) 0.008(2) 0.005(2) 0.002(2)
C9 0.023(3) 0.024(4) 0.036(4) 0.004(3) 0.012(3) 0.003(3)
C10 0.041(4) 0.026(4) 0.020(3) 0.000(3) 0.010(3) 0.002(3)
N11 0.026(3) 0.020(3) 0.021(3) 0.006(2) 0.002(2) 0.003(2)
C12 0.035(4) 0.029(4) 0.023(4) -0.001(3) -0.009(3) 0.001(3)
C13 0.026(3) 0.033(4) 0.033(4) 0.001(3) -0.008(3) -0.003(3)
C14 0.013(3) 0.036(5) 0.033(4) 0.006(3) -0.005(3) 0.000(3)
C15 0.017(3) 0.024(4) 0.028(4) 0.012(3) 0.002(3) -0.001(3)
C16 0.016(3) 0.013(3) 0.014(3) -0.003(3) 0.002(2) -0.001(2)
C19 0.024(3) 0.022(4) 0.027(4) 0.011(3) 0.004(3) 0.007(3)
C18 0.033(4) 0.029(5) 0.036(4) 0.012(4) 0.000(3) 0.011(3)
C17 0.029(4) 0.024(4) 0.029(4) 0.002(3) 0.002(3) 0.006(3)
O181 0.021(2) 0.025(3) 0.021(2) 0.006(2) -0.0025(18) 0.0018(19)
O182 0.137(7) 0.042(4) 0.059(4) -0.009(3) -0.048(4) 0.045(4)
C20 0.023(3) 0.030(5) 0.023(4) 0.006(3) -0.001(3) 0.008(3)
O201 0.031(3) 0.034(3) 0.062(4) 0.012(3) 0.028(3) 0.001(2)
O202 0.035(3) 0.028(3) 0.039(3) 0.010(2) 0.012(2) -0.009(2)
O161 0.017(2) 0.019(2) 0.016(2) 0.0069(19) 0.0033(17) 0.0007(17)
O162 0.015(2) 0.022(3) 0.024(2) 0.015(2) 0.0021(18) -0.0016(18)
Cl2 0.110(5) 0.049(3) 0.055(3) 0.007(3) 0.001(3) -0.019(3)
O21 0.143(17) 0.080(13) 0.144(18) 0.042(12) 0.083(15) 0.014(12)
O22 0.111(16) 0.072(13) 0.137(19) -0.028(12) -0.049(14) -0.015(11)
O23 0.093(15) 0.14(2) 0.15(2) -0.056(17) 0.048(15) 0.001(15)
O24 0.26(3) 0.14(2) 0.13(2) 0.030(16) -0.15(2) -0.07(2)
Cl3 0.0498(17) 0.050(2) 0.0539(19) 0.0011(15) 0.0064(15) -0.0007(14)
O300 0.119(8) 0.097(7) 0.121(8) -0.012(6) 0.020(6) -0.034(6)

loop_
_atom_type_symbol
_atom_type_description
_atom_type_scat_dispersion_real
_atom_type_scat_dispersion_imag
_atom_type_scat_source
C C 0.0033 0.0016 'International Tables Vol C Tables 4.2.6.8 and 6.1.1.4'
H H 0.0000 0.0000 'International Tables Vol C Tables 4.2.6.8 and 6.1.1.4'
N N 0.0061 0.0033 'International Tables Vol C Tables 4.2.6.8 and 6.1.1.4'
O O 0.0106 0.0060 'International Tables Vol C Tables 4.2.6.8 and 6.1.1.4'
Cu Cu 0.3201 1.2651 'International Tables Vol C Tables 4.2.6.8 and 6.1.1.4'
Cl Cl 0.1484 0.1585 'International Tables Vol C Tables 4.2.6.8 and 6.1.1.4'

loop_
_geom_angle_atom_site_label_1
_geom_angle_atom_site_label_2
_geom_angle_atom_site_label_3
_geom_angle
_geom_angle_site_symmetry_1
_geom_angle_site_symmetry_3
_geom_angle_publ_flag
O1 Cu2 O3 173.5(2) . . ?
O1 Cu2 O161 86.73(18) . . ?
O3 Cu2 O161 89.0(2) . . ?
O1 Cu2 Cl1 92.10(14) . . ?
O3 Cu2 Cl1 93.58(16) . . ?
O161 Cu2 Cl1 159.61(13) . . ?
O1 Cu2 O2 87.95(18) . . ?
O3 Cu2 O2 86.9(2) . . ?
O161 Cu2 O2 87.11(16) . . ?
Cl1 Cu2 O2 113.21(12) . . ?
Cu2 O1 HA 124(4) . . ?
Cu2 O1 HB 121(4) . . ?
HA O1 HB 106.6(18) . . ?
Cu2 O2 HC 110(5) . . ?
Cu2 O2 HD 105(5) . . ?
HC O2 HD 107.0(18) . . ?
Cu2 O3 HE 116(6) . . ?
Cu2 O3 HF 116(5) . . ?
HE O3 HF 110(4) . . ?
N11 Cu1 N4 178.0(2) . . ?
N11 Cu1 N8 86.6(2) . . ?
N4 Cu1 N8 95.3(2) . . ?
N11 Cu1 N1 91.2(2) . . ?
N4 Cu1 N1 87.0(2) . . ?
N8 Cu1 N1 172.2(2) . . ?
N11 Cu1 O162 91.6(2) . . ?
N4 Cu1 O162 88.70(18) . . ?
N8 Cu1 O162 92.59(17) . . ?
N1 Cu1 O162 80.03(17) . . ?
N11 Cu1 O181 99.7(2) . . ?
N4 Cu1 O181 79.66(18) . . ?
N8 Cu1 O181 97.92(18) . . ?
N1 Cu1 O181 89.78(18) . . ?
O162 Cu1 O181 164.94(16) . . ?
C15 N1 C2 110.2(5) . . ?
C15 N1 C14 110.4(5) . . ?
C2 N1 C14 108.8(5) . . ?
C15 N1 Cu1 110.5(3) . . ?
C2 N1 Cu1 103.1(4) . . ?
C14 N1 Cu1 113.5(4) . . ?
N1 C2 C3 109.5(5) . . ?
N1 C2 H2A 109.8 . . ?
C3 C2 H2A 109.8 . . ?
N1 C2 H2B 109.8 . . ?
C3 C2 H2B 109.8 . . ?
H2A C2 H2B 108.2 . . ?
N4 C3 C2 110.3(5) . . ?
N4 C3 H3A 109.6 . . ?
C2 C3 H3A 109.6 . . ?
N4 C3 H3B 109.6 . . ?
C2 C3 H3B 109.6 . . ?
H3A C3 H3B 108.1 . . ?
C5 N4 C3 108.1(5) . . ?
C5 N4 C17 110.4(5) . . ?
C3 N4 C17 109.1(5) . . ?
C5 N4 Cu1 113.9(4) . . ?
C3 N4 Cu1 104.3(4) . . ?
C17 N4 Cu1 110.8(4) . . ?
N4 C5 C6 115.0(5) . . ?
N4 C5 H5A 108.5 . . ?
C6 C5 H5A 108.5 . . ?
N4 C5 H5B 108.5 . . ?
C6 C5 H5B 108.5 . . ?
H5A C5 H5B 107.5 . . ?
C7 C6 C5 114.9(6) . . ?
C7 C6 H6A 108.5 . . ?
C5 C6 H6A 108.5 . . ?
C7 C6 H6B 108.5 . . ?
C5 C6 H6B 108.5 . . ?
H6A C6 H6B 107.5 . . ?
N8 C7 C6 114.2(5) . . ?
N8 C7 H7A 108.7 . . ?
C6 C7 H7A 108.7 . . ?
N8 C7 H7B 108.7 . . ?
C6 C7 H7B 108.7 . . ?
H7A C7 H7B 107.6 . . ?
C19 N8 C9 111.7(5) . . ?
C19 N8 C7 110.6(5) . . ?
C9 N8 C7 109.5(5) . . ?
C19 N8 Cu1 111.6(4) . . ?
C9 N8 Cu1 102.4(4) . . ?
C7 N8 Cu1 110.8(4) . . ?
N8 C9 C10 109.6(5) . . ?
N8 C9 H9A 109.7 . . ?
C10 C9 H9A 109.7 . . ?
N8 C9 H9B 109.7 . . ?
C10 C9 H9B 109.7 . . ?
H9A C9 H9B 108.2 . . ?
N11 C10 C9 107.3(5) . . ?
N11 C10 H10A 110.3 . . ?
C9 C10 H10A 110.3 . . ?
N11 C10 H10B 110.3 . . ?
C9 C10 H10B 110.3 . . ?
H10A C10 H10B 108.5 . . ?
C12 N11 C10 111.9(5) . . ?
C12 N11 Cu1 117.1(4) . . ?
C10 N11 Cu1 107.7(4) . . ?
C12 N11 H11 106.5 . . ?
C10 N11 H11 106.5 . . ?
Cu1 N11 H11 106.5 . . ?
N11 C12 C13 111.2(5) . . ?
N11 C12 H12A 109.4 . . ?
C13 C12 H12A 109.4 . . ?
N11 C12 H12B 109.4 . . ?
C13 C12 H12B 109.4 . . ?
H12A C12 H12B 108.0 . . ?
C14 C13 C12 115.9(6) . . ?
C14 C13 H13A 108.3 . . ?
C12 C13 H13A 108.3 . . ?
C14 C13 H13B 108.3 . . ?
C12 C13 H13B 108.3 . . ?
H13A C13 H13B 107.4 . . ?
N1 C14 C13 115.0(5) . . ?
N1 C14 H14A 108.5 . . ?
C13 C14 H14A 108.5 . . ?
N1 C14 H14B 108.5 . . ?
C13 C14 H14B 108.5 . . ?
H14A C14 H14B 107.5 . . ?
N1 C15 C16 113.4(5) . . ?
N1 C15 H15A 108.9 . . ?
C16 C15 H15A 108.9 . . ?
N1 C15 H15B 108.9 . . ?
C16 C15 H15B 108.9 . . ?
H15A C15 H15B 107.7 . . ?
O162 C16 O161 123.2(5) . . ?
O162 C16 C15 121.3(5) . . ?
O161 C16 C15 115.4(5) . . ?
N8 C19 C20 119.3(5) . . ?
N8 C19 H19A 107.5 . . ?
C20 C19 H19A 107.5 . . ?
N8 C19 H19B 107.5 . . ?
C20 C19 H19B 107.5 . . ?
H19A C19 H19B 107.0 . . ?
O182 C18 O181 125.7(7) . . ?
O182 C18 C17 114.4(7) . . ?
O181 C18 C17 119.8(6) . . ?
N4 C17 C18 115.4(6) . . ?
N4 C17 H17A 108.4 . . ?
C18 C17 H17A 108.4 . . ?
N4 C17 H17B 108.4 . . ?
C18 C17 H17B 108.4 . . ?
H17A C17 H17B 107.5 . . ?
C18 O181 Cu1 111.4(4) . . ?
O202 C20 O201 126.8(7) . . ?
O202 C20 C19 115.7(6) . . ?
O201 C20 C19 117.4(6) . . ?
C16 O161 Cu2 106.1(3) . . ?
C16 O162 Cu1 111.2(4) . . ?
O22 Cl2 O23 112.4(12) . . ?
O22 Cl2 O21 112.3(11) . . ?
O23 Cl2 O21 109.3(10) . . ?
O22 Cl2 O24 109.0(10) . . ?
O23 Cl2 O24 110.9(12) . . ?
O21 Cl2 O24 102.4(11) . . ?
O22 Cl2 O23 45.1(10) . 3_456 ?
O23 Cl2 O23 67.3(13) . 3_456 ?
O21 Cl2 O23 128.5(14) . 3_456 ?
O24 Cl2 O23 127.5(15) . 3_456 ?
O22 Cl2 Cl2 77.7(8) . 3_456 ?
O23 Cl2 Cl2 34.7(9) . 3_456 ?
O21 Cl2 Cl2 125.3(9) . 3_456 ?
O24 Cl2 Cl2 125.8(11) . 3_456 ?
O23 Cl2 Cl2 32.6(6) 3_456 3_456 ?
O23 O22 Cl2 71.3(16) 3_456 . ?
O22 O23 Cl2 176(2) 3_456 . ?
O22 O23 Cl2 63.6(14) 3_456 3_456 ?
Cl2 O23 Cl2 112.7(13) . 3_456 ?
O22 O23 O23 118(2) 3_456 3_456 ?
Cl2 O23 O23 58.7(10) . 3_456 ?
Cl2 O23 O23 54.0(12) 3_456 3_456 ?

loop_
_geom_bond_atom_site_label_1
_geom_bond_atom_site_label_2
_geom_bond_distance
_geom_bond_site_symmetry_2
_geom_bond_publ_flag
Cu2 O1 1.944(4) . ?
Cu2 O3 1.952(5) . ?
Cu2 O161 2.015(4) . ?
Cu2 Cl1 2.2558(16) . ?
Cu2 O2 2.311(5) . ?
O1 HA 0.827(10) . ?
O1 HB 0.830(10) . ?
O2 HC 0.828(10) . ?
O2 HD 0.827(10) . ?
O3 HE 0.81(2) . ?
O3 HF 0.82(2) . ?
Cu1 N11 2.011(6) . ?
Cu1 N4 2.076(5) . ?
Cu1 N8 2.080(5) . ?
Cu1 N1 2.099(5) . ?
Cu1 O162 2.257(4) . ?
Cu1 O181 2.290(4) . ?
N1 C15 1.488(8) . ?
N1 C2 1.490(9) . ?
N1 C14 1.498(8) . ?
C2 C3 1.510(9) . ?
C2 H2A 0.9900 . ?
C2 H2B 0.9900 . ?
C3 N4 1.488(8) . ?
C3 H3A 0.9900 . ?
C3 H3B 0.9900 . ?
N4 C5 1.485(8) . ?
N4 C17 1.490(9) . ?
C5 C6 1.530(9) . ?
C5 H5A 0.9900 . ?
C5 H5B 0.9900 . ?
C6 C7 1.518(10) . ?
C6 H6A 0.9900 . ?
C6 H6B 0.9900 . ?
C7 N8 1.504(8) . ?
C7 H7A 0.9900 . ?
C7 H7B 0.9900 . ?
N8 C19 1.473(8) . ?
N8 C9 1.489(9) . ?
C9 C10 1.513(10) . ?
C9 H9A 0.9900 . ?
C9 H9B 0.9900 . ?
C10 N11 1.484(8) . ?
C10 H10A 0.9900 . ?
C10 H10B 0.9900 . ?
N11 C12 1.477(8) . ?
N11 H11 0.9300 . ?
C12 C13 1.524(10) . ?
C12 H12A 0.9900 . ?
C12 H12B 0.9900 . ?
C13 C14 1.512(10) . ?
C13 H13A 0.9900 . ?
C13 H13B 0.9900 . ?
C14 H14A 0.9900 . ?
C14 H14B 0.9900 . ?
C15 C16 1.518(8) . ?
C15 H15A 0.9900 . ?
C15 H15B 0.9900 . ?
C16 O162 1.239(7) . ?
C16 O161 1.271(7) . ?
C19 C20 1.550(9) . ?
C19 H19A 0.9900 . ?
C19 H19B 0.9900 . ?
C18 O182 1.248(9) . ?
C18 O181 1.248(9) . ?
C18 C17 1.521(10) . ?
C17 H17A 0.9900 . ?
C17 H17B 0.9900 . ?
C20 O202 1.222(9) . ?
C20 O201 1.248(8) . ?
Cl2 O22 1.362(14) . ?
Cl2 O23 1.364(14) . ?
Cl2 O21 1.407(13) . ?
Cl2 O24 1.415(14) . ?
Cl2 O23 1.44(2) 3_456 ?
Cl2 Cl2 2.334(13) 3_456 ?
O22 O23 1.08(2) 3_456 ?
O23 O22 1.08(2) 3_456 ?
O23 Cl2 1.44(2) 3_456 ?
O23 O23 1.56(4) 3_456 ?
